data_4513973
loop_
_publ_author_name
'Kim, Ju Hyun'
'Gre\&sies, Steffen'
'Boultadakis-Arapinis, M\'elissa'
'Daniliuc, Constantin'
'Glorius, Frank'

_publ_section_title
;
 Rh(I)/NHC*-Catalyzed Site- and Enantioselective Functionalization of
 C(sp3)--H Bonds Toward Chiral Triarylmethanes
;
_journal_issue 11
_journal_name_full 'ACS Catalysis'
_journal_page_first 7652
_journal_paper_doi 10.1021/acscatal.6b02392
_journal_volume 6
_journal_year 2016
_chemical_absolute_configuration ad
_chemical_formula_sum 'C23 H19 N O'
_chemical_formula_weight 325.39
_chemical_name_systematic
; 
 ? 
;
_space_group_IT_number 19
_symmetry_cell_setting orthorhombic
_symmetry_space_group_name_Hall 'P 2ac 2ab'
_symmetry_space_group_name_H-M 'P 21 21 21'
_atom_sites_solution_hydrogens geom
_atom_sites_solution_primary direct
_atom_sites_solution_secondary difmap
_audit_creation_method SHELXL-97
_cell_angle_alpha 90.00
_cell_angle_beta 90.00
_cell_angle_gamma 90.00
_cell_formula_units_Z 4
_cell_length_a 5.73360(10)
_cell_length_b 16.8181(5)
_cell_length_c 17.4381(6)
_cell_measurement_reflns_used 3366
_cell_measurement_temperature 223(2)
_cell_measurement_theta_max 28.28
_cell_measurement_theta_min 4.08
_cell_volume 1681.53(8)
_computing_cell_refinement 'Collect (Nonius B.V., 1998)'
_computing_data_collection 'Collect (Nonius B.V., 1998)'
_computing_data_reduction 'Denzo-SMN (Otwinowski & Minor, 1997)'
_computing_molecular_graphics 'XP (BrukerAXS, 2000)'
_computing_publication_material 'SHELXL-97 (Sheldrick, 1997)'
_computing_structure_refinement 'SHELXL-97 (Sheldrick, 1997)'
_computing_structure_solution 'SHELXS-97 (Sheldrick, 1990)'
_diffrn_ambient_temperature 223(2)
_diffrn_measured_fraction_theta_full 0.986
_diffrn_measured_fraction_theta_max 0.986
_diffrn_measurement_device_type 'Nonius KappaCCD APEXII'
_diffrn_measurement_method '\w and \f scans'
_diffrn_radiation_monochromator 'Montel mirror'
_diffrn_radiation_source 'rotating anode Nonius FR591'
_diffrn_radiation_type MoK\a
_diffrn_radiation_wavelength 0.71073
_diffrn_reflns_av_R_equivalents 0.077
_diffrn_reflns_av_sigmaI/netI 0.0432
_diffrn_reflns_limit_h_max 6
_diffrn_reflns_limit_h_min -6
_diffrn_reflns_limit_k_max 20
_diffrn_reflns_limit_k_min -19
_diffrn_reflns_limit_l_max 20
_diffrn_reflns_limit_l_min -20
_diffrn_reflns_number 10086
_diffrn_reflns_theta_full 25.02
_diffrn_reflns_theta_max 25.02
_diffrn_reflns_theta_min 4.25
_exptl_absorpt_coefficient_mu 0.078
_exptl_absorpt_correction_T_max 0.9969
_exptl_absorpt_correction_T_min 0.9769
_exptl_absorpt_correction_type multi-scan
_exptl_absorpt_process_details 'Denzo (Otwinowski, Borek, Majewski & Minor, 2003)'
_exptl_crystal_colour colourless
_exptl_crystal_density_diffrn 1.285
_exptl_crystal_density_method 'not measured'
_exptl_crystal_description needle
_exptl_crystal_F_000 688
_exptl_crystal_size_max 0.30
_exptl_crystal_size_mid 0.04
_exptl_crystal_size_min 0.04
_refine_diff_density_max 0.143
_refine_diff_density_min -0.154
_refine_diff_density_rms 0.039
_refine_ls_abs_structure_details 'Flack H D (1983), Acta Cryst. A39, 876-881'
_refine_ls_abs_structure_Flack 0(3)
_refine_ls_extinction_method none
_refine_ls_goodness_of_fit_ref 1.152
_refine_ls_hydrogen_treatment constr
_refine_ls_matrix_type full
_refine_ls_number_parameters 227
_refine_ls_number_reflns 2913
_refine_ls_number_restraints 0
_refine_ls_restrained_S_all 1.152
_refine_ls_R_factor_all 0.0836
_refine_ls_R_factor_gt 0.0638
_refine_ls_shift/su_max 0.000
_refine_ls_shift/su_mean 0.000
_refine_ls_structure_factor_coef Fsqd
_refine_ls_weighting_details 'calc w=1/[\s^2^(Fo^2^)+(0.0000P)^2^+1.5802P] where P=(Fo^2^+2Fc^2^)/3'
_refine_ls_weighting_scheme calc
_refine_ls_wR_factor_gt 0.1159
_refine_ls_wR_factor_ref 0.1269
_reflns_number_gt 2476
_reflns_number_total 2913
_reflns_threshold_expression >2sigma(I)
_cod_data_source_file cs6b02392_si_002.cif
_cod_data_source_block glo8474
_cod_depositor_comments 'Adding full bibliography for 4513972--4513973.cif.'
_cod_original_sg_symbol_H-M P212121
_cod_database_code 4513973

loop_
_symmetry_equiv_pos_as_xyz
'x, y, z'
'-x+1/2, -y, z+1/2'
'-x, y+1/2, -z+1/2'
'x+1/2, -y+1/2, -z'

loop_
_atom_site_label
_atom_site_type_symbol
_atom_site_fract_x
_atom_site_fract_y
_atom_site_fract_z
_atom_site_U_iso_or_equiv
_atom_site_adp_type
_atom_site_occupancy
_atom_site_symmetry_multiplicity
_atom_site_calc_flag
_atom_site_refinement_flags
N1 N 0.2928(5) 0.50624(17) 0.75390(17) 0.0454(8) Uani 1 1 d .
O1 O 0.6989(5) 0.71833(15) 0.34893(15) 0.0561(7) Uani 1 1 d .
C1 C 0.1726(7) 0.4926(2) 0.8168(2) 0.0515(10) Uani 1 1 d .
H1 H 0.0469 0.4569 0.8136 0.062 Uiso 1 1 calc R
C2 C 0.2181(7) 0.5273(2) 0.8880(2) 0.0545(10) Uani 1 1 d .
H2 H 0.1247 0.5156 0.9309 0.065 Uiso 1 1 calc R
C3 C 0.3997(7) 0.5782(2) 0.8938(2) 0.0504(10) Uani 1 1 d .
H3 H 0.4349 0.6019 0.9412 0.061 Uiso 1 1 calc R
C4 C 0.5362(6) 0.59564(19) 0.8290(2) 0.0420(8) Uani 1 1 d .
C5 C 0.7304(7) 0.6473(2) 0.8306(2) 0.0494(9) Uani 1 1 d .
H5 H 0.7750 0.6712 0.8770 0.059 Uiso 1 1 calc R
C6 C 0.8535(7) 0.6628(2) 0.7658(2) 0.0493(10) Uani 1 1 d .
H6 H 0.9812 0.6978 0.7674 0.059 Uiso 1 1 calc R
C7 C 0.7902(6) 0.6267(2) 0.6964(2) 0.0451(9) Uani 1 1 d .
H7 H 0.8768 0.6383 0.6520 0.054 Uiso 1 1 calc R
C8 C 0.6057(6) 0.57494(19) 0.6913(2) 0.0384(8) Uani 1 1 d .
C9 C 0.4757(6) 0.55842(19) 0.7585(2) 0.0395(8) Uani 1 1 d .
C10 C 0.5373(6) 0.53404(19) 0.6170(2) 0.0398(8) Uani 1 1 d .
H10 H 0.3654 0.5286 0.6183 0.048 Uiso 1 1 calc R
C11 C 0.5929(6) 0.5830(2) 0.5460(2) 0.0404(8) Uani 1 1 d .
C12 C 0.4412(6) 0.6442(2) 0.5231(2) 0.0442(9) Uani 1 1 d .
H12 H 0.3090 0.6555 0.5530 0.053 Uiso 1 1 calc R
C13 C 0.4817(7) 0.6881(2) 0.4576(2) 0.0467(9) Uani 1 1 d .
H13 H 0.3775 0.7286 0.4433 0.056 Uiso 1 1 calc R
C14 C 0.6750(7) 0.6725(2) 0.4134(2) 0.0436(9) Uani 1 1 d .
C15 C 0.8303(7) 0.6144(2) 0.4347(2) 0.0475(9) Uani 1 1 d .
H15 H 0.9642 0.6045 0.4051 0.057 Uiso 1 1 calc R
C16 C 0.7870(6) 0.5704(2) 0.5004(2) 0.0471(9) Uani 1 1 d .
H16 H 0.8934 0.5305 0.5145 0.057 Uiso 1 1 calc R
C17 C 0.9034(7) 0.7064(3) 0.3039(2) 0.0642(12) Uani 1 1 d .
H17A H 0.9028 0.6529 0.2831 0.096 Uiso 1 1 calc R
H17B H 1.0404 0.7136 0.3358 0.096 Uiso 1 1 calc R
H17C H 0.9062 0.7446 0.2622 0.096 Uiso 1 1 calc R
C21 C 0.6343(6) 0.44983(19) 0.6121(2) 0.0389(8) Uani 1 1 d .
C22 C 0.5062(7) 0.3918(2) 0.5752(2) 0.0493(9) Uani 1 1 d .
H22 H 0.3606 0.4049 0.5539 0.059 Uiso 1 1 calc R
C23 C 0.5876(8) 0.3148(2) 0.5690(2) 0.0580(11) Uani 1 1 d .
H23 H 0.4983 0.2760 0.5436 0.070 Uiso 1 1 calc R
C24 C 0.8024(8) 0.2950(2) 0.6005(2) 0.0565(10) Uani 1 1 d .
H24 H 0.8590 0.2427 0.5967 0.068 Uiso 1 1 calc R
C25 C 0.9308(7) 0.3517(2) 0.6370(2) 0.0529(10) Uani 1 1 d .
H25 H 1.0762 0.3384 0.6583 0.063 Uiso 1 1 calc R
C26 C 0.8481(6) 0.4291(2) 0.6427(2) 0.0459(9) Uani 1 1 d .
H26 H 0.9385 0.4678 0.6678 0.055 Uiso 1 1 calc R

loop_
_atom_site_aniso_label
_atom_site_aniso_U_11
_atom_site_aniso_U_22
_atom_site_aniso_U_33
_atom_site_aniso_U_23
_atom_site_aniso_U_13
_atom_site_aniso_U_12
N1 0.0489(17) 0.0454(17) 0.0421(19) 0.0033(14) 0.0027(15) -0.0076(14)
O1 0.0616(16) 0.0582(17) 0.0485(16) 0.0109(13) 0.0035(14) 0.0014(14)
C1 0.052(2) 0.051(2) 0.051(2) 0.0094(19) 0.002(2) -0.0060(18)
C2 0.057(2) 0.058(2) 0.048(3) 0.0105(19) 0.011(2) 0.003(2)
C3 0.065(2) 0.051(2) 0.036(2) 0.0013(17) 0.0000(19) 0.009(2)
C4 0.049(2) 0.0364(18) 0.041(2) 0.0029(15) -0.0017(17) 0.0042(16)
C5 0.062(2) 0.044(2) 0.042(2) -0.0056(17) -0.0082(19) 0.0007(19)
C6 0.051(2) 0.044(2) 0.054(2) -0.0022(18) -0.005(2) -0.0084(17)
C7 0.046(2) 0.044(2) 0.046(2) 0.0018(17) 0.0059(18) 0.0003(17)
C8 0.0403(19) 0.0338(17) 0.041(2) 0.0023(15) -0.0007(16) 0.0021(15)
C9 0.0435(19) 0.0331(18) 0.042(2) 0.0008(15) -0.0001(16) 0.0026(15)
C10 0.0389(18) 0.0413(18) 0.039(2) 0.0004(15) 0.0015(17) -0.0024(15)
C11 0.0416(19) 0.0389(18) 0.041(2) -0.0038(16) -0.0057(16) -0.0059(15)
C12 0.0427(19) 0.0437(19) 0.046(2) -0.0036(17) 0.0004(17) 0.0034(17)
C13 0.051(2) 0.046(2) 0.044(2) 0.0041(17) -0.0033(18) 0.0043(17)
C14 0.053(2) 0.0406(19) 0.037(2) 0.0060(16) -0.0040(18) -0.0034(17)
C15 0.046(2) 0.051(2) 0.045(2) 0.0064(18) 0.0091(18) 0.0010(17)
C16 0.046(2) 0.045(2) 0.050(2) 0.0077(17) 0.0017(18) 0.0081(18)
C17 0.061(3) 0.076(3) 0.055(3) 0.016(2) 0.001(2) -0.007(2)
C21 0.0447(19) 0.0386(18) 0.0334(19) 0.0017(15) 0.0035(16) -0.0038(15)
C22 0.061(2) 0.047(2) 0.041(2) 0.0019(17) -0.0063(19) -0.0035(18)
C23 0.083(3) 0.042(2) 0.049(2) -0.0086(18) -0.006(2) -0.013(2)
C24 0.078(3) 0.043(2) 0.048(3) 0.0015(18) 0.009(2) 0.006(2)
C25 0.051(2) 0.051(2) 0.057(3) 0.0108(19) 0.000(2) 0.0023(19)
C26 0.047(2) 0.043(2) 0.048(2) 0.0020(17) -0.0026(18) -0.0044(16)

loop_
_atom_type_symbol
_atom_type_description
_atom_type_scat_dispersion_real
_atom_type_scat_dispersion_imag
_atom_type_scat_source
C C 0.0033 0.0016 'International Tables Vol C Tables 4.2.6.8 and 6.1.1.4'
H H 0.0000 0.0000 'International Tables Vol C Tables 4.2.6.8 and 6.1.1.4'
N N 0.0061 0.0033 'International Tables Vol C Tables 4.2.6.8 and 6.1.1.4'
O O 0.0106 0.0060 'International Tables Vol C Tables 4.2.6.8 and 6.1.1.4'

loop_
_geom_angle_atom_site_label_1
_geom_angle_atom_site_label_2
_geom_angle_atom_site_label_3
_geom_angle
C1 N1 C9 117.7(3)
C14 O1 C17 117.1(3)
N1 C1 C2 124.8(4)
N1 C1 H1 117.6
C2 C1 H1 117.6
C3 C2 C1 118.3(4)
C3 C2 H2 120.8
C1 C2 H2 120.8
C2 C3 C4 120.1(4)
C2 C3 H3 119.9
C4 C3 H3 119.9
C3 C4 C5 123.5(3)
C3 C4 C9 117.8(3)
C5 C4 C9 118.6(3)
C6 C5 C4 120.8(3)
C6 C5 H5 119.6
C4 C5 H5 119.6
C5 C6 C7 120.1(3)
C5 C6 H6 120.0
C7 C6 H6 120.0
C8 C7 C6 122.0(3)
C8 C7 H7 119.0
C6 C7 H7 119.0
C7 C8 C9 118.4(3)
C7 C8 C10 122.8(3)
C9 C8 C10 118.8(3)
N1 C9 C8 118.7(3)
N1 C9 C4 121.3(3)
C8 C9 C4 120.0(3)
C8 C10 C11 113.3(3)
C8 C10 C21 112.0(3)
C11 C10 C21 112.4(3)
C8 C10 H10 106.2
C11 C10 H10 106.2
C21 C10 H10 106.2
C16 C11 C12 116.5(3)
C16 C11 C10 123.6(3)
C12 C11 C10 119.9(3)
C13 C12 C11 121.5(3)
C13 C12 H12 119.2
C11 C12 H12 119.2
C14 C13 C12 119.8(3)
C14 C13 H13 120.1
C12 C13 H13 120.1
O1 C14 C15 123.9(3)
O1 C14 C13 115.7(3)
C15 C14 C13 120.4(3)
C14 C15 C16 119.2(3)
C14 C15 H15 120.4
C16 C15 H15 120.4
C11 C16 C15 122.5(3)
C11 C16 H16 118.8
C15 C16 H16 118.8
O1 C17 H17A 109.5
O1 C17 H17B 109.5
H17A C17 H17B 109.5
O1 C17 H17C 109.5
H17A C17 H17C 109.5
H17B C17 H17C 109.5
C22 C21 C26 118.2(3)
C22 C21 C10 119.3(3)
C26 C21 C10 122.5(3)
C23 C22 C21 121.3(4)
C23 C22 H22 119.3
C21 C22 H22 119.3
C22 C23 C24 119.5(4)
C22 C23 H23 120.2
C24 C23 H23 120.2
C25 C24 C23 119.7(4)
C25 C24 H24 120.1
C23 C24 H24 120.1
C24 C25 C26 120.4(4)
C24 C25 H25 119.8
C26 C25 H25 119.8
C21 C26 C25 120.8(3)
C21 C26 H26 119.6
C25 C26 H26 119.6

loop_
_geom_bond_atom_site_label_1
_geom_bond_atom_site_label_2
_geom_bond_distance
N1 C1 1.315(5)
N1 C9 1.370(4)
O1 C14 1.370(4)
O1 C17 1.425(5)
C1 C2 1.397(5)
C1 H1 0.9400
C2 C3 1.351(5)
C2 H2 0.9400
C3 C4 1.405(5)
C3 H3 0.9400
C4 C5 1.413(5)
C4 C9 1.423(5)
C5 C6 1.357(5)
C5 H5 0.9400
C6 C7 1.401(5)
C6 H6 0.9400
C7 C8 1.374(5)
C7 H7 0.9400
C8 C9 1.416(5)
C8 C10 1.519(5)
C10 C11 1.521(5)
C10 C21 1.524(5)
C10 H10 0.9900
C11 C16 1.384(5)
C11 C12 1.406(5)
C12 C13 1.378(5)
C12 H12 0.9400
C13 C14 1.376(5)
C13 H13 0.9400
C14 C15 1.373(5)
C15 C16 1.386(5)
C15 H15 0.9400
C16 H16 0.9400
C17 H17A 0.9700
C17 H17B 0.9700
C17 H17C 0.9700
C21 C22 1.381(5)
C21 C26 1.382(5)
C22 C23 1.381(5)
C22 H22 0.9400
C23 C24 1.389(6)
C23 H23 0.9400
C24 C25 1.363(5)
C24 H24 0.9400
C25 C26 1.388(5)
C25 H25 0.9400
C26 H26 0.9400

loop_
_geom_torsion_atom_site_label_1
_geom_torsion_atom_site_label_2
_geom_torsion_atom_site_label_3
_geom_torsion_atom_site_label_4
_geom_torsion
C9 N1 C1 C2 -0.2(6)
N1 C1 C2 C3 -0.7(6)
C1 C2 C3 C4 0.7(5)
C2 C3 C4 C5 -179.2(3)
C2 C3 C4 C9 0.2(5)
C3 C4 C5 C6 -179.0(3)
C9 C4 C5 C6 1.7(5)
C4 C5 C6 C7 -0.8(5)
C5 C6 C7 C8 -0.3(5)
C6 C7 C8 C9 0.5(5)
C6 C7 C8 C10 -178.8(3)
C1 N1 C9 C8 -179.1(3)
C1 N1 C9 C4 1.0(5)
C7 C8 C9 N1 -179.4(3)
C10 C8 C9 N1 -0.1(5)
C7 C8 C9 C4 0.5(5)
C10 C8 C9 C4 179.8(3)
C3 C4 C9 N1 -1.0(5)
C5 C4 C9 N1 178.3(3)
C3 C4 C9 C8 179.1(3)
C5 C4 C9 C8 -1.5(5)
C7 C8 C10 C11 -30.4(4)
C9 C8 C10 C11 150.4(3)
C7 C8 C10 C21 98.1(4)
C9 C8 C10 C21 -81.2(4)
C8 C10 C11 C16 100.1(4)
C21 C10 C11 C16 -28.1(5)
C8 C10 C11 C12 -80.9(4)
C21 C10 C11 C12 150.9(3)
C16 C11 C12 C13 1.3(5)
C10 C11 C12 C13 -177.8(3)
C11 C12 C13 C14 -0.2(5)
C17 O1 C14 C15 -2.8(5)
C17 O1 C14 C13 176.9(3)
C12 C13 C14 O1 179.1(3)
C12 C13 C14 C15 -1.2(6)
O1 C14 C15 C16 -178.8(3)
C13 C14 C15 C16 1.5(6)
C12 C11 C16 C15 -1.0(5)
C10 C11 C16 C15 178.1(3)
C14 C15 C16 C11 -0.4(6)
C8 C10 C21 C22 146.2(3)
C11 C10 C21 C22 -84.9(4)
C8 C10 C21 C26 -34.4(4)
C11 C10 C21 C26 94.5(4)
C26 C21 C22 C23 0.2(6)
C10 C21 C22 C23 179.6(4)
C21 C22 C23 C24 0.1(6)
C22 C23 C24 C25 -0.2(6)
C23 C24 C25 C26 0.0(6)
C22 C21 C26 C25 -0.4(5)
C10 C21 C26 C25 -179.8(3)
C24 C25 C26 C21 0.3(6)
